data_2017758
loop_
_publ_author_name
'Sridhar, Balasubramanian'
'Ravikumar, Krishnan'

_publ_section_title
;
 Supramolecular hydrogen-bonded networks in cytosinium nicotinate
 monohydrate and cytosinium isonicotinate cytosine dihydrate
;
_journal_coeditor_code SF3134
_journal_issue 8
_journal_name_full 'Acta Crystallographica Section C'
_journal_page_first o414
_journal_page_last o417
_journal_paper_doi 10.1107/S0108270110026430
_journal_volume 66
_journal_year 2010
_chemical_formula_iupac 'C4 H6 N3 O + , C6 H4 N O2 - , H2 O'
_chemical_formula_moiety 'C4 H6 N3 O + , C6 H4 N O2 - , H2 O'
_chemical_formula_sum 'C10 H12 N4 O4'
_chemical_formula_weight 252.24
_chemical_name_common 'cytosinium nicotinate hydrate'
_chemical_name_systematic
;
4-amino-2-oxo-2,3-dihydropyrimidin-1-ium nicotinate monohydrate
;
_space_group_IT_number 14
_symmetry_cell_setting monoclinic
_symmetry_space_group_name_Hall '-P 2yn'
_symmetry_space_group_name_H-M 'P 1 21/n 1'
_atom_sites_solution_hydrogens geom
_atom_sites_solution_primary direct
_atom_sites_solution_secondary difmap
_audit_creation_method SHELXL-97
_cell_angle_alpha 90.00
_cell_angle_beta 104.3740(10)
_cell_angle_gamma 90.00
_cell_formula_units_Z 4
_cell_length_a 7.5314(5)
_cell_length_b 18.2710(12)
_cell_length_c 8.4249(6)
_cell_measurement_reflns_used 6759
_cell_measurement_temperature 294(2)
_cell_measurement_theta_max 27.92
_cell_measurement_theta_min 2.73
_cell_volume 1123.03(13)
_computing_cell_refinement 'SAINT (Bruker, 2001)'
_computing_data_collection 'SMART (Bruker, 2001)'
_computing_data_reduction 'SAINT (Bruker, 2001)'
_computing_molecular_graphics 'DIAMOND (Brandenburg & Putz, 2005)'
_computing_publication_material 'SHELXL97 (Sheldrick, 2008)'
_computing_structure_refinement 'SHELXL97 (Sheldrick, 2008)'
_computing_structure_solution 'SHELXS97 (Sheldrick, 2008)'
_diffrn_ambient_temperature 294(2)
_diffrn_measured_fraction_theta_full 1.000
_diffrn_measured_fraction_theta_max 1.000
_diffrn_measurement_device 'Bruker SMART APEX CCD area-detector'
_diffrn_measurement_device_type 'Bruker SMART APEX CCD area-detector'
_diffrn_measurement_method \w
_diffrn_radiation_monochromator graphite
_diffrn_radiation_source 'fine-focus sealed tube'
_diffrn_radiation_type MoK\a
_diffrn_radiation_wavelength 0.71073
_diffrn_reflns_av_R_equivalents 0.0217
_diffrn_reflns_av_sigmaI/netI 0.0160
_diffrn_reflns_limit_h_max 8
_diffrn_reflns_limit_h_min -8
_diffrn_reflns_limit_k_max 21
_diffrn_reflns_limit_k_min -21
_diffrn_reflns_limit_l_max 10
_diffrn_reflns_limit_l_min -10
_diffrn_reflns_number 10476
_diffrn_reflns_theta_full 24.99
_diffrn_reflns_theta_max 24.99
_diffrn_reflns_theta_min 2.23
_diffrn_standards_number 0
_exptl_absorpt_coefficient_mu 0.118
_exptl_absorpt_correction_type none
_exptl_crystal_colour colourless
_exptl_crystal_density_diffrn 1.492
_exptl_crystal_density_method 'not measured'
_exptl_crystal_description block
_exptl_crystal_F_000 528
_exptl_crystal_size_max 0.15
_exptl_crystal_size_mid 0.11
_exptl_crystal_size_min 0.07
_refine_diff_density_max 0.226
_refine_diff_density_min -0.209
_refine_ls_extinction_method none
_refine_ls_goodness_of_fit_ref 1.058
_refine_ls_hydrogen_treatment mixed
_refine_ls_matrix_type full
_refine_ls_number_parameters 187
_refine_ls_number_reflns 1969
_refine_ls_number_restraints 0
_refine_ls_restrained_S_all 1.058
_refine_ls_R_factor_all 0.0401
_refine_ls_R_factor_gt 0.0374
_refine_ls_shift/su_max 0.000
_refine_ls_shift/su_mean 0.000
_refine_ls_structure_factor_coef Fsqd
_refine_ls_weighting_details 'calc w = 1/[\s^2^(Fo^2^)+(0.0769P)^2^+0.0889P] where P=(Fo^2^+2Fc^2^)/3'
_refine_ls_weighting_scheme calc
_refine_ls_wR_factor_gt 0.1031
_refine_ls_wR_factor_ref 0.1069
_reflns_number_gt 1794
_reflns_number_total 1969
_reflns_threshold_expression I>2\s(I)
_cod_data_source_file sf3134.cif
_cod_data_source_block I
_cod_original_sg_symbol_H-M 'P 21/n'
_cod_database_code 2017758
_cod_database_fobs_code 2017758

loop_
_symmetry_equiv_pos_as_xyz
'x, y, z'
'-x+1/2, y+1/2, -z+1/2'
'-x, -y, -z'
'x-1/2, -y-1/2, z-1/2'

loop_
_atom_site_type_symbol
_atom_site_label
_atom_site_fract_x
_atom_site_fract_y
_atom_site_fract_z
_atom_site_U_iso_or_equiv
_atom_site_adp_type
_atom_site_calc_flag
_atom_site_refinement_flags
_atom_site_occupancy
_atom_site_disorder_assembly
_atom_site_disorder_group
C C2 0.42848(16) 0.34241(7) 0.60189(15) 0.0402(3) Uani d . 1 . .
C C4 0.25411(15) 0.44944(7) 0.49022(13) 0.0335(3) Uani d . 1 . .
C C5 0.13659(17) 0.40495(7) 0.37004(14) 0.0402(3) Uani d . 1 . .
H H5 0.0427 0.4256 0.2895 0.048 Uiso calc R 1 . .
C C6 0.16488(17) 0.33262(7) 0.37604(15) 0.0422(3) Uani d . 1 . .
H H6 0.0865 0.3027 0.3006 0.051 Uiso calc R 1 . .
O O8 0.56102(13) 0.31600(5) 0.69821(13) 0.0571(3) Uani d . 1 . .
N N1 0.30523(15) 0.30163(6) 0.48947(13) 0.0435(3) Uani d . 1 . .
H H1N 0.317(2) 0.2533(9) 0.5020(18) 0.052(4) Uiso d . 1 . .
N N3 0.39306(13) 0.41612(5) 0.59947(12) 0.0359(3) Uani d . 1 . .
H H3N 0.465(2) 0.4454(9) 0.683(2) 0.058(4) Uiso d . 1 . .
N N7 0.23398(15) 0.52003(6) 0.49988(13) 0.0403(3) Uani d . 1 . .
H H7N 0.307(2) 0.5457(8) 0.5842(19) 0.048(4) Uiso d . 1 . .
H H8N 0.152(2) 0.5418(9) 0.420(2) 0.052(4) Uiso d . 1 . .
C C11 0.58049(16) 0.55854(6) 0.85746(13) 0.0377(3) Uani d . 1 . .
C C12 0.71295(15) 0.59760(7) 0.99494(13) 0.0352(3) Uani d . 1 . .
C C13 0.71106(18) 0.67267(7) 1.01279(16) 0.0452(3) Uani d . 1 . .
H H13 0.6232 0.7007 0.9415 0.054 Uiso calc R 1 . .
C C14 0.84032(19) 0.70584(7) 1.13708(16) 0.0484(3) Uani d . 1 . .
H H14 0.8426 0.7564 1.1497 0.058 Uiso calc R 1 . .
C C15 0.96546(17) 0.66225(7) 1.24170(15) 0.0443(3) Uani d . 1 . .
H H15 1.0527 0.6847 1.3252 0.053 Uiso calc R 1 . .
C C17 0.84512(17) 0.55875(7) 1.10708(14) 0.0390(3) Uani d . 1 . .
H H17 0.8479 0.5082 1.0960 0.047 Uiso calc R 1 . .
O O9 0.61019(12) 0.49233(5) 0.83824(10) 0.0473(3) Uani d . 1 . .
O O10 0.45125(13) 0.59542(5) 0.77074(11) 0.0509(3) Uani d . 1 . .
N N16 0.96848(14) 0.58962(6) 1.22986(13) 0.0431(3) Uani d . 1 . .
O O1W 0.79082(14) 0.35208(6) 1.04537(14) 0.0527(3) Uani d . 1 . .
H H1W 0.713(3) 0.3640(10) 1.104(2) 0.065(5) Uiso d . 1 . .
H H2W 0.749(3) 0.3737(13) 0.960(3) 0.087(7) Uiso d . 1 . .

loop_
_atom_site_aniso_label
_atom_site_aniso_U_11
_atom_site_aniso_U_22
_atom_site_aniso_U_33
_atom_site_aniso_U_12
_atom_site_aniso_U_13
_atom_site_aniso_U_23
C2 0.0415(6) 0.0362(6) 0.0397(6) 0.0028(5) 0.0039(5) 0.0031(5)
C4 0.0334(5) 0.0352(6) 0.0292(5) 0.0003(4) 0.0029(4) 0.0006(4)
C5 0.0389(6) 0.0429(7) 0.0327(6) -0.0004(5) -0.0029(5) -0.0017(5)
C6 0.0431(7) 0.0417(7) 0.0377(6) -0.0063(5) 0.0021(5) -0.0068(5)
O8 0.0536(6) 0.0424(5) 0.0620(6) 0.0101(4) -0.0107(5) 0.0065(4)
N1 0.0495(6) 0.0310(6) 0.0463(6) 0.0000(4) 0.0046(5) -0.0021(4)
N3 0.0347(5) 0.0355(5) 0.0319(5) 0.0007(4) -0.0024(4) -0.0005(4)
N7 0.0417(6) 0.0343(6) 0.0360(5) 0.0030(4) -0.0073(5) -0.0005(4)
C11 0.0383(6) 0.0413(6) 0.0292(6) -0.0012(5) 0.0003(5) -0.0017(5)
C12 0.0370(6) 0.0368(7) 0.0287(6) -0.0020(4) 0.0024(5) -0.0011(4)
C13 0.0504(7) 0.0362(7) 0.0411(7) 0.0032(5) -0.0040(5) 0.0033(5)
C14 0.0582(8) 0.0317(6) 0.0504(7) -0.0046(5) 0.0041(6) -0.0046(5)
C15 0.0433(7) 0.0449(7) 0.0387(7) -0.0092(5) -0.0014(5) -0.0080(5)
C17 0.0419(6) 0.0336(6) 0.0357(6) -0.0001(5) -0.0012(5) -0.0016(4)
O9 0.0500(5) 0.0409(5) 0.0413(5) -0.0006(4) -0.0071(4) -0.0090(4)
O10 0.0490(5) 0.0515(6) 0.0401(5) 0.0059(4) -0.0117(4) -0.0054(4)
N16 0.0416(6) 0.0420(6) 0.0378(6) -0.0015(4) -0.0054(4) -0.0023(4)
O1W 0.0550(6) 0.0463(6) 0.0507(6) 0.0100(4) 0.0016(5) 0.0014(4)

loop_
_atom_type_symbol
_atom_type_description
_atom_type_scat_dispersion_real
_atom_type_scat_dispersion_imag
_atom_type_scat_source
C C 0.0033 0.0016 'International Tables Vol C Tables 4.2.6.8 and 6.1.1.4'
H H 0.0000 0.0000 'International Tables Vol C Tables 4.2.6.8 and 6.1.1.4'
N N 0.0061 0.0033 'International Tables Vol C Tables 4.2.6.8 and 6.1.1.4'
O O 0.0106 0.0060 'International Tables Vol C Tables 4.2.6.8 and 6.1.1.4'

loop_
_geom_angle_atom_site_label_1
_geom_angle_atom_site_label_2
_geom_angle_atom_site_label_3
_geom_angle_site_symmetry_1
_geom_angle_site_symmetry_3
_geom_angle
_geom_angle_publ_flag
O8 C2 N1 . . 123.17(12) ?
O8 C2 N3 . . 121.51(11) ?
N1 C2 N3 . . 115.32(10) ?
N7 C4 N3 . . 118.98(10) ?
N7 C4 C5 . . 123.25(11) ?
N3 C4 C5 . . 117.77(11) ?
C6 C5 C4 . . 118.20(11) ?
C6 C5 H5 . . 120.9 ?
C4 C5 H5 . . 120.9 ?
C5 C6 N1 . . 121.78(11) ?
C5 C6 H6 . . 119.1 ?
N1 C6 H6 . . 119.1 ?
C6 N1 C2 . . 122.29(11) ?
C6 N1 H1N . . 122.2(10) ?
C2 N1 H1N . . 115.3(10) ?
C4 N3 C2 . . 124.46(10) y
C4 N3 H3N . . 117.1(10) ?
C2 N3 H3N . . 118.3(10) ?
C4 N7 H7N . . 120.1(10) ?
C4 N7 H8N . . 117.8(10) ?
H7N N7 H8N . . 122.0(15) ?
O9 C11 O10 . . 125.56(10) y
O9 C11 C12 . . 116.92(10) y
O10 C11 C12 . . 117.51(10) y
C13 C12 C17 . . 117.37(11) ?
C13 C12 C11 . . 122.09(10) ?
C17 C12 C11 . . 120.52(11) ?
C12 C13 C14 . . 119.64(11) ?
C12 C13 H13 . . 120.2 ?
C14 C13 H13 . . 120.2 ?
C15 C14 C13 . . 118.33(11) ?
C15 C14 H14 . . 120.8 ?
C13 C14 H14 . . 120.8 ?
N16 C15 C14 . . 123.47(11) ?
N16 C15 H15 . . 118.3 ?
C14 C15 H15 . . 118.3 ?
N16 C17 C12 . . 123.86(11) ?
N16 C17 H17 . . 118.1 ?
C12 C17 H17 . . 118.1 ?
C15 N16 C17 . . 117.30(10) ?
H1W O1W H2W . . 101.9(19) ?

loop_
_geom_bond_atom_site_label_1
_geom_bond_atom_site_label_2
_geom_bond_site_symmetry_2
_geom_bond_distance
_geom_bond_publ_flag
C2 O8 . 1.2189(15) ?
C2 N1 . 1.3702(16) ?
C2 N3 . 1.3720(16) ?
C4 N7 . 1.3036(16) ?
C4 N3 . 1.3545(15) ?
C4 C5 . 1.4228(16) ?
C5 C6 . 1.3375(18) ?
C5 H5 . 0.9300 ?
C6 N1 . 1.3600(16) ?
C6 H6 . 0.9300 ?
N1 H1N . 0.890(17) ?
N3 H3N . 0.940(18) ?
N7 H7N . 0.912(17) ?
N7 H8N . 0.888(17) ?
C11 O9 . 1.2481(15) y
C11 O10 . 1.2578(14) y
C11 C12 . 1.5074(15) ?
C12 C13 . 1.3802(18) ?
C12 C17 . 1.3857(16) ?
C13 C14 . 1.3804(18) ?
C13 H13 . 0.9300 ?
C14 C15 . 1.3737(19) ?
C14 H14 . 0.9300 ?
C15 N16 . 1.3315(17) ?
C15 H15 . 0.9300 ?
C17 N16 . 1.3320(16) ?
C17 H17 . 0.9300 ?
O1W H1W . 0.88(2) ?
O1W H2W . 0.81(3) ?

loop_
_geom_hbond_atom_site_label_D
_geom_hbond_atom_site_label_H
_geom_hbond_atom_site_label_A
_geom_hbond_site_symmetry_A
_geom_hbond_distance_DH
_geom_hbond_distance_HA
_geom_hbond_distance_DA
_geom_hbond_angle_DHA
N1 H1N O1W 4_565 0.89(2) 1.98(2) 2.854(2) 167.0(10)
N3 H3N O9 . 0.94(2) 1.71(2) 2.6510(10) 175(2)
N7 H7N O10 . 0.91(2) 1.91(2) 2.8160(10) 176.0(10)
N7 H8N N16 1_454 0.89(2) 2.03(2) 2.9210(10) 178.0(10)
O1W H1W O10 3_667 0.88(2) 1.96(2) 2.837(2) 172(2)
O1W H2W O9 . 0.81(3) 2.51(2) 3.2070(10) 144(2)
O1W H2W O8 . 0.81(3) 2.54(2) 3.078(2) 125(2)

loop_
_geom_torsion_atom_site_label_1
_geom_torsion_atom_site_label_2
_geom_torsion_atom_site_label_3
_geom_torsion_atom_site_label_4
_geom_torsion_site_symmetry_1
_geom_torsion_site_symmetry_2
_geom_torsion_site_symmetry_3
_geom_torsion_site_symmetry_4
_geom_torsion
_geom_torsion_publ_flag
N7 C4 C5 C6 . . . . -177.03(12) ?
N3 C4 C5 C6 . . . . 2.85(16) ?
C4 C5 C6 N1 . . . . -2.22(18) ?
C5 C6 N1 C2 . . . . -1.52(19) ?
O8 C2 N1 C6 . . . . -175.66(12) ?
N3 C2 N1 C6 . . . . 4.34(17) ?
N7 C4 N3 C2 . . . . -179.95(11) ?
C5 C4 N3 C2 . . . . 0.17(16) ?
O8 C2 N3 C4 . . . . 176.34(11) ?
N1 C2 N3 C4 . . . . -3.66(16) ?
O9 C11 C12 C13 . . . . 169.96(12) ?
O10 C11 C12 C13 . . . . -9.14(17) ?
O9 C11 C12 C17 . . . . -8.61(16) ?
O10 C11 C12 C17 . . . . 172.28(11) ?
C17 C12 C13 C14 . . . . 1.23(18) ?
C11 C12 C13 C14 . . . . -177.39(12) ?
C12 C13 C14 C15 . . . . -1.3(2) ?
C13 C14 C15 N16 . . . . -0.2(2) ?
C13 C12 C17 N16 . . . . 0.20(18) ?
C11 C12 C17 N16 . . . . 178.84(11) ?
C14 C15 N16 C17 . . . . 1.54(19) ?
C12 C17 N16 C15 . . . . -1.56(19) ?

loop_
_cod_related_entry_id
_cod_related_entry_database
_cod_related_entry_code
1 ChemSpider 30654254
